data_7109068
loop_
_publ_author_name
'Corinne A. Allen'
'Jake A. Boissonnault'
'Jordi Cirera'
'Ryan Gulland'
'Francesco Paesani'
'Seth M. Cohen'

_publ_section_title
;
 Chemically crosslinked isoreticular metal-organic frameworks
;
_journal_name_full Chem.Commun.
_journal_page_first 3200
_journal_paper_doi 10.1039/c3cc40635k
_journal_volume 49
_journal_year 2013
_chemical_formula_sum 'C24 H9 N0 O13 Zn4'
_chemical_formula_weight 766.79
_chemical_name_systematic
;
?
;
_space_group_IT_number 225
_symmetry_cell_setting cubic
_symmetry_space_group_name_Hall '-F 4 2 3'
_symmetry_space_group_name_H-M 'F m -3 m'
_atom_sites_solution_hydrogens constr
_atom_sites_solution_primary direct
_atom_sites_solution_secondary difmap
_audit_creation_method SHELXL-97
_cell_angle_alpha 90.00
_cell_angle_beta 90.00
_cell_angle_gamma 90.00
_cell_formula_units_Z 8
_cell_length_a 25.5827(7)
_cell_length_b 25.5827(7)
_cell_length_c 25.5827(7)
_cell_measurement_reflns_used 787
_cell_measurement_temperature 200(2)
_cell_measurement_theta_max 38.78
_cell_measurement_theta_min 2.99
_cell_volume 16743.2(8)
_computing_cell_refinement 'Bruker SAINT'
_computing_data_collection 'Bruker APEX2'
_computing_data_reduction 'Bruker SAINT'
_computing_molecular_graphics 'Bruker SHELXTL'
_computing_publication_material 'Bruker SHELXTL'
_computing_structure_refinement 'SHELXL-97 (Sheldrick, 2008)'
_computing_structure_solution 'SHELXS-97 (Sheldrick, 2008)'
_diffrn_ambient_temperature 200(2)
_diffrn_measured_fraction_theta_full 0.901
_diffrn_measured_fraction_theta_max 0.901
_diffrn_radiation_monochromator graphite
_diffrn_radiation_source 'fine-focus sealed tube'
_diffrn_radiation_type CuK\a
_diffrn_radiation_wavelength 1.54178
_diffrn_reflns_av_R_equivalents 0.0000
_diffrn_reflns_av_sigmaI/netI 0.0220
_diffrn_reflns_limit_h_max 13
_diffrn_reflns_limit_h_min 0
_diffrn_reflns_limit_k_max 16
_diffrn_reflns_limit_k_min 0
_diffrn_reflns_limit_l_max 22
_diffrn_reflns_limit_l_min 1
_diffrn_reflns_number 374
_diffrn_reflns_theta_full 46.06
_diffrn_reflns_theta_max 46.06
_diffrn_reflns_theta_min 2.99
_exptl_absorpt_coefficient_mu 1.494
_exptl_absorpt_correction_T_max 0.9146
_exptl_absorpt_correction_T_min 0.8356
_exptl_absorpt_correction_type multi-scan
_exptl_absorpt_process_details SADABS
_exptl_crystal_colour colourless
_exptl_crystal_density_diffrn 0.608
_exptl_crystal_density_meas ?
_exptl_crystal_density_method 'not measured'
_exptl_crystal_description block
_exptl_crystal_F_000 3016
_exptl_crystal_size_max 0.20
_exptl_crystal_size_mid 0.15
_exptl_crystal_size_min 0.15
_platon_squeeze_details
;
;
_refine_diff_density_max 0.316
_refine_diff_density_min -0.290
_refine_diff_density_rms 0.071
_refine_ls_extinction_method none
_refine_ls_goodness_of_fit_ref 1.329
_refine_ls_hydrogen_treatment constr
_refine_ls_matrix_type full
_refine_ls_number_parameters 25
_refine_ls_number_reflns 374
_refine_ls_number_restraints 2
_refine_ls_restrained_S_all 1.329
_refine_ls_R_factor_all 0.1188
_refine_ls_R_factor_gt 0.1085
_refine_ls_shift/su_max 0.000
_refine_ls_shift/su_mean 0.000
_refine_ls_structure_factor_coef Fsqd
_refine_ls_weighting_details 'calc w=1/[\s^2^(Fo^2^)+(0.2000P)^2^+0.0000P] where P=(Fo^2^+2Fc^2^)/3'
_refine_ls_weighting_scheme calc
_refine_ls_wR_factor_gt 0.3319
_refine_ls_wR_factor_ref 0.3420
_reflns_number_gt 231
_reflns_number_total 374
_reflns_threshold_expression >2sigma(I)
_cod_data_source_file c3cc40635k.txt
_cod_data_source_block IRMOF-3-AM3XL
_cod_depositor_comments
;
The following automatic conversions were performed:

'_exptl_crystal_density_meas' value 'not measured' was changed to '?'
- the value is perceived as not measured.

Automatic conversion script
Id: cif_fix_values 3008 2015-01-20 13:52:24Z robertas 
;
_cod_original_sg_symbol_H-M Fm-3m
_cod_database_code 7109068

loop_
_symmetry_equiv_pos_as_xyz
'x, y, z'
'x, -z, y'
'x, z, -y'
'z, y, -x'
'-z, y, x'
'-y, x, z'
'y, -x, z'
'z, x, y'
'y, z, x'
'-y, -z, x'
'z, -x, -y'
'-y, z, -x'
'-z, -x, y'
'-z, x, -y'
'y, -z, -x'
'x, -y, -z'
'-x, y, -z'
'-x, -y, z'
'y, x, -z'
'-y, -x, -z'
'z, -y, x'
'-z, -y, -x'
'-x, z, y'
'-x, -z, -y'
'x, y+1/2, z+1/2'
'x, -z+1/2, y+1/2'
'x, z+1/2, -y+1/2'
'z, y+1/2, -x+1/2'
'-z, y+1/2, x+1/2'
'-y, x+1/2, z+1/2'
'y, -x+1/2, z+1/2'
'z, x+1/2, y+1/2'
'y, z+1/2, x+1/2'
'-y, -z+1/2, x+1/2'
'z, -x+1/2, -y+1/2'
'-y, z+1/2, -x+1/2'
'-z, -x+1/2, y+1/2'
'-z, x+1/2, -y+1/2'
'y, -z+1/2, -x+1/2'
'x, -y+1/2, -z+1/2'
'-x, y+1/2, -z+1/2'
'-x, -y+1/2, z+1/2'
'y, x+1/2, -z+1/2'
'-y, -x+1/2, -z+1/2'
'z, -y+1/2, x+1/2'
'-z, -y+1/2, -x+1/2'
'-x, z+1/2, y+1/2'
'-x, -z+1/2, -y+1/2'
'x+1/2, y, z+1/2'
'x+1/2, -z, y+1/2'
'x+1/2, z, -y+1/2'
'z+1/2, y, -x+1/2'
'-z+1/2, y, x+1/2'
'-y+1/2, x, z+1/2'
'y+1/2, -x, z+1/2'
'z+1/2, x, y+1/2'
'y+1/2, z, x+1/2'
'-y+1/2, -z, x+1/2'
'z+1/2, -x, -y+1/2'
'-y+1/2, z, -x+1/2'
'-z+1/2, -x, y+1/2'
'-z+1/2, x, -y+1/2'
'y+1/2, -z, -x+1/2'
'x+1/2, -y, -z+1/2'
'-x+1/2, y, -z+1/2'
'-x+1/2, -y, z+1/2'
'y+1/2, x, -z+1/2'
'-y+1/2, -x, -z+1/2'
'z+1/2, -y, x+1/2'
'-z+1/2, -y, -x+1/2'
'-x+1/2, z, y+1/2'
'-x+1/2, -z, -y+1/2'
'x+1/2, y+1/2, z'
'x+1/2, -z+1/2, y'
'x+1/2, z+1/2, -y'
'z+1/2, y+1/2, -x'
'-z+1/2, y+1/2, x'
'-y+1/2, x+1/2, z'
'y+1/2, -x+1/2, z'
'z+1/2, x+1/2, y'
'y+1/2, z+1/2, x'
'-y+1/2, -z+1/2, x'
'z+1/2, -x+1/2, -y'
'-y+1/2, z+1/2, -x'
'-z+1/2, -x+1/2, y'
'-z+1/2, x+1/2, -y'
'y+1/2, -z+1/2, -x'
'x+1/2, -y+1/2, -z'
'-x+1/2, y+1/2, -z'
'-x+1/2, -y+1/2, z'
'y+1/2, x+1/2, -z'
'-y+1/2, -x+1/2, -z'
'z+1/2, -y+1/2, x'
'-z+1/2, -y+1/2, -x'
'-x+1/2, z+1/2, y'
'-x+1/2, -z+1/2, -y'
'-x, -y, -z'
'-x, z, -y'
'-x, -z, y'
'-z, -y, x'
'z, -y, -x'
'y, -x, -z'
'-y, x, -z'
'-z, -x, -y'
'-y, -z, -x'
'y, z, -x'
'-z, x, y'
'y, -z, x'
'z, x, -y'
'z, -x, y'
'-y, z, x'
'-x, y, z'
'x, -y, z'
'x, y, -z'
'-y, -x, z'
'y, x, z'
'-z, y, -x'
'z, y, x'
'x, -z, -y'
'x, z, y'
'-x, -y+1/2, -z+1/2'
'-x, z+1/2, -y+1/2'
'-x, -z+1/2, y+1/2'
'-z, -y+1/2, x+1/2'
'z, -y+1/2, -x+1/2'
'y, -x+1/2, -z+1/2'
'-y, x+1/2, -z+1/2'
'-z, -x+1/2, -y+1/2'
'-y, -z+1/2, -x+1/2'
'y, z+1/2, -x+1/2'
'-z, x+1/2, y+1/2'
'y, -z+1/2, x+1/2'
'z, x+1/2, -y+1/2'
'z, -x+1/2, y+1/2'
'-y, z+1/2, x+1/2'
'-x, y+1/2, z+1/2'
'x, -y+1/2, z+1/2'
'x, y+1/2, -z+1/2'
'-y, -x+1/2, z+1/2'
'y, x+1/2, z+1/2'
'-z, y+1/2, -x+1/2'
'z, y+1/2, x+1/2'
'x, -z+1/2, -y+1/2'
'x, z+1/2, y+1/2'
'-x+1/2, -y, -z+1/2'
'-x+1/2, z, -y+1/2'
'-x+1/2, -z, y+1/2'
'-z+1/2, -y, x+1/2'
'z+1/2, -y, -x+1/2'
'y+1/2, -x, -z+1/2'
'-y+1/2, x, -z+1/2'
'-z+1/2, -x, -y+1/2'
'-y+1/2, -z, -x+1/2'
'y+1/2, z, -x+1/2'
'-z+1/2, x, y+1/2'
'y+1/2, -z, x+1/2'
'z+1/2, x, -y+1/2'
'z+1/2, -x, y+1/2'
'-y+1/2, z, x+1/2'
'-x+1/2, y, z+1/2'
'x+1/2, -y, z+1/2'
'x+1/2, y, -z+1/2'
'-y+1/2, -x, z+1/2'
'y+1/2, x, z+1/2'
'-z+1/2, y, -x+1/2'
'z+1/2, y, x+1/2'
'x+1/2, -z, -y+1/2'
'x+1/2, z, y+1/2'
'-x+1/2, -y+1/2, -z'
'-x+1/2, z+1/2, -y'
'-x+1/2, -z+1/2, y'
'-z+1/2, -y+1/2, x'
'z+1/2, -y+1/2, -x'
'y+1/2, -x+1/2, -z'
'-y+1/2, x+1/2, -z'
'-z+1/2, -x+1/2, -y'
'-y+1/2, -z+1/2, -x'
'y+1/2, z+1/2, -x'
'-z+1/2, x+1/2, y'
'y+1/2, -z+1/2, x'
'z+1/2, x+1/2, -y'
'z+1/2, -x+1/2, y'
'-y+1/2, z+1/2, x'
'-x+1/2, y+1/2, z'
'x+1/2, -y+1/2, z'
'x+1/2, y+1/2, -z'
'-y+1/2, -x+1/2, z'
'y+1/2, x+1/2, z'
'-z+1/2, y+1/2, -x'
'z+1/2, y+1/2, x'
'x+1/2, -z+1/2, -y'
'x+1/2, z+1/2, y'

loop_
_atom_site_label
_atom_site_type_symbol
_atom_site_fract_x
_atom_site_fract_y
_atom_site_fract_z
_atom_site_U_iso_or_equiv
_atom_site_adp_type
_atom_site_occupancy
_atom_site_symmetry_multiplicity
_atom_site_calc_flag
_atom_site_refinement_flags
O2 O 0.2500 0.2500 0.2500 0.174(9) Uani 1 24 d S
O1 O 0.2191(4) 0.1357(7) 0.2191(4) 0.242(6) Uani 1 2 d S
C1 C 0.2500 0.1142(16) 0.2500 0.225(12) Uani 1 4 d SD
C2 C 0.2500 0.0566(16) 0.2500 0.220(10) Uani 1 4 d SD
C3 C 0.2799(6) 0.0259(9) 0.2799(6) 0.268(11) Uani 1 2 d SD
H3 H 0.3028 0.0424 0.3028 0.321 Uiso 0.75 2 calc SPR
Zn1 Zn 0.20630(9) 0.20630(9) 0.20630(9) 0.197(3) Uani 1 6 d S

loop_
_atom_site_aniso_label
_atom_site_aniso_U_11
_atom_site_aniso_U_22
_atom_site_aniso_U_33
_atom_site_aniso_U_23
_atom_site_aniso_U_13
_atom_site_aniso_U_12
O2 0.174(9) 0.174(9) 0.174(9) 0.000 0.000 0.000
O1 0.262(10) 0.201(12) 0.262(10) -0.013(7) 0.003(9) -0.013(7)
C1 0.26(2) 0.16(3) 0.26(2) 0.000 -0.02(3) 0.000
C2 0.22(2) 0.22(5) 0.22(2) 0.000 0.00(2) 0.000
C3 0.304(16) 0.20(2) 0.304(16) -0.041(11) -0.049(16) -0.041(11)
Zn1 0.197(3) 0.197(3) 0.197(3) 0.0034(13) 0.0034(13) 0.0034(13)

loop_
_atom_type_symbol
_atom_type_description
_atom_type_scat_dispersion_real
_atom_type_scat_dispersion_imag
_atom_type_scat_source
C C 0.0181 0.0091 'International Tables Vol C Tables 4.2.6.8 and 6.1.1.4'
H H 0.0000 0.0000 'International Tables Vol C Tables 4.2.6.8 and 6.1.1.4'
N N 0.0311 0.0180 'International Tables Vol C Tables 4.2.6.8 and 6.1.1.4'
O O 0.0492 0.0322 'International Tables Vol C Tables 4.2.6.8 and 6.1.1.4'
Zn Zn -1.5491 0.6778 'International Tables Vol C Tables 4.2.6.8 and 6.1.1.4'

loop_
_geom_angle_atom_site_label_1
_geom_angle_atom_site_label_2
_geom_angle_atom_site_label_3
_geom_angle
_geom_angle_site_symmetry_1
_geom_angle_site_symmetry_3
Zn1 O2 Zn1 109.5 . 125
Zn1 O2 Zn1 109.5 . 171
Zn1 O2 Zn1 109.472(1) 125 171
Zn1 O2 Zn1 109.5 . 146
Zn1 O2 Zn1 109.5 125 146
Zn1 O2 Zn1 109.471(1) 171 146
C1 O1 Zn1 131(2) . .
O1 C1 O1 128(4) 65 .
O1 C1 C2 116.2(18) 65 .
O1 C1 C2 116.2(18) . .
C3 C2 C3 108(3) . 65
C3 C2 C1 126.0(16) . .
C3 C2 C1 126.0(16) 65 .
C3 C3 C2 126.0(16) 113 .
O1 Zn1 O1 108.0(5) . 9
O1 Zn1 O1 108.0(5) . 8
O1 Zn1 O1 108.0(5) 9 8
O1 Zn1 O2 110.9(5) . .
O1 Zn1 O2 110.9(5) 9 .
O1 Zn1 O2 110.9(5) 8 .

loop_
_geom_bond_atom_site_label_1
_geom_bond_atom_site_label_2
_geom_bond_distance
_geom_bond_site_symmetry_2
O2 Zn1 1.936(4) .
O2 Zn1 1.936(4) 125
O2 Zn1 1.936(4) 171
O2 Zn1 1.936(4) 146
O1 C1 1.246(14) .
O1 Zn1 1.865(17) .
C1 O1 1.246(14) 65
C1 C2 1.473(19) .
C2 C3 1.336(16) .
C2 C3 1.336(16) 65
C3 C3 1.33(4) 113
Zn1 O1 1.865(17) 9
Zn1 O1 1.865(17) 8

loop_
_platon_squeeze_void_nr
_platon_squeeze_void_average_x
_platon_squeeze_void_average_y
_platon_squeeze_void_average_z
_platon_squeeze_void_volume
_platon_squeeze_void_count_electrons
_platon_squeeze_void_content
1 -0.014 -0.007 -0.006 12763 2159 ' '
